data_2217545
loop_
_publ_author_name
'Muhammad Shafiq'
'Tahir, M. Nawaz'
'Islam Ullah Khan'
'Waseeq Ahmad Siddiqui'
'Muhammad Nadeem Arshad'

_publ_section_title
;
 Methyl 2-(<i>N</i>-ethylmethanesulfonamido)benzoate
;
_journal_coeditor_code HK2412
_journal_issue 2
_journal_name_full 'Acta Crystallographica Section E'
_journal_page_first o389
_journal_page_last o389
_journal_paper_doi 10.1107/S160053680800007X
_journal_volume 64
_journal_year 2008
_chemical_formula_iupac 'C11 H15 N O4 S'
_chemical_formula_moiety 'C11 H15 N O4 S'
_chemical_formula_sum 'C11 H15 N O4 S'
_chemical_formula_weight 257.30
_chemical_name_systematic
;
Methyl 2-(N-ethylmethanesulfonamido)benzoate
;
_space_group_IT_number 2
_symmetry_cell_setting triclinic
_symmetry_space_group_name_Hall '-P 1'
_symmetry_space_group_name_H-M 'P -1'
_atom_sites_solution_hydrogens geom
_atom_sites_solution_primary direct
_atom_sites_solution_secondary difmap
_audit_creation_method SHELXL-97
_cell_angle_alpha 85.244(3)
_cell_angle_beta 78.721(3)
_cell_angle_gamma 62.650(3)
_cell_formula_units_Z 2
_cell_length_a 8.0161(4)
_cell_length_b 8.4386(4)
_cell_length_c 10.5329(5)
_cell_measurement_reflns_used 3596
_cell_measurement_temperature 296(2)
_cell_measurement_theta_max 24.78
_cell_measurement_theta_min 2.717
_cell_volume 620.61(5)
_computing_cell_refinement 'APEX2 (Bruker, 2007)'
_computing_data_collection 'APEX2 (Bruker, 2007)'
_computing_data_reduction 'SAINT (Bruker, 2007)'
_computing_molecular_graphics 'ORTEP-3 for Windows (Farrugia, 1997) and PLATON (Spek, 2003)'
_computing_publication_material
;
WinGX publication routines (Farrugia, 1999) and PLATON (Spek,
2003)
;
_computing_structure_refinement 'SHELXL97 (Sheldrick, 2008)'
_computing_structure_solution 'SHELXS97 (Sheldrick, 2008)'
_diffrn_ambient_temperature 296(2)
_diffrn_detector_area_resol_mean 8.33
_diffrn_measured_fraction_theta_full 0.975
_diffrn_measured_fraction_theta_max 0.975
_diffrn_measurement_device_type 'Bruker KAPPA APEXII CCD diffractometer'
_diffrn_measurement_method '\w scans'
_diffrn_radiation_monochromator graphite
_diffrn_radiation_source 'fine-focus sealed tube'
_diffrn_radiation_type MoK\a
_diffrn_radiation_wavelength 0.71073
_diffrn_reflns_av_R_equivalents 0.0315
_diffrn_reflns_av_sigmaI/netI 0.0300
_diffrn_reflns_limit_h_max 10
_diffrn_reflns_limit_h_min -10
_diffrn_reflns_limit_k_max 11
_diffrn_reflns_limit_k_min -11
_diffrn_reflns_limit_l_max 14
_diffrn_reflns_limit_l_min -14
_diffrn_reflns_number 11895
_diffrn_reflns_theta_full 28.28
_diffrn_reflns_theta_max 28.28
_diffrn_reflns_theta_min 1.97
_diffrn_standards_number 0
_exptl_absorpt_coefficient_mu 0.263
_exptl_absorpt_correction_T_max 0.958
_exptl_absorpt_correction_T_min 0.935
_exptl_absorpt_correction_type multi-scan
_exptl_absorpt_process_details '(SADABS; Bruker, 2005)'
_exptl_crystal_colour colourless
_exptl_crystal_density_diffrn 1.377
_exptl_crystal_density_method 'not measured'
_exptl_crystal_description prismatic
_exptl_crystal_F_000 272
_exptl_crystal_size_max 0.25
_exptl_crystal_size_mid 0.18
_exptl_crystal_size_min 0.12
_refine_diff_density_max 0.373
_refine_diff_density_min -0.356
_refine_ls_extinction_method none
_refine_ls_goodness_of_fit_ref 1.001
_refine_ls_hydrogen_treatment constr
_refine_ls_matrix_type full
_refine_ls_number_parameters 154
_refine_ls_number_reflns 3012
_refine_ls_number_restraints 0
_refine_ls_restrained_S_all 1.001
_refine_ls_R_factor_all 0.0686
_refine_ls_R_factor_gt 0.0431
_refine_ls_shift/su_max 0.000
_refine_ls_shift/su_mean 0.000
_refine_ls_structure_factor_coef Fsqd
_refine_ls_weighting_details 'calc w=1/[\s^2^(Fo^2^)+(0.0727P)^2^+0.1532P] where P=(Fo^2^+2Fc^2^)/3'
_refine_ls_weighting_scheme calc
_refine_ls_wR_factor_gt 0.1085
_refine_ls_wR_factor_ref 0.1232
_reflns_number_gt 1817
_reflns_number_total 3012
_reflns_threshold_expression I>3\s(I)
_cod_data_source_file hk2412.cif
_cod_data_source_block I
_cod_database_code 2217545
_cod_database_fobs_code 2217545

loop_
_symmetry_equiv_pos_as_xyz
'x, y, z'
'-x, -y, -z'

loop_
_atom_site_type_symbol
_atom_site_label
_atom_site_fract_x
_atom_site_fract_y
_atom_site_fract_z
_atom_site_U_iso_or_equiv
_atom_site_adp_type
_atom_site_calc_flag
_atom_site_refinement_flags
_atom_site_occupancy
S S1 0.14595(10) 0.13878(8) 0.07989(5) 0.0507(2) Uani d . 1
O O1 -0.0510(3) 0.1954(3) 0.08167(19) 0.0688(6) Uani d . 1
O O2 0.2655(3) 0.1495(3) -0.03718(16) 0.0707(6) Uani d . 1
O O3 0.2630(3) 0.0251(3) 0.40332(17) 0.0811(7) Uani d . 1
O O4 0.0983(3) 0.1413(3) 0.59441(16) 0.0700(6) Uani d . 1
N N1 0.1604(3) 0.2545(3) 0.18962(17) 0.0457(5) Uani d . 1
C C1 -0.0041(3) 0.3538(3) 0.2846(2) 0.0443(6) Uani d . 1
C C2 -0.0200(3) 0.3048(3) 0.4158(2) 0.0436(6) Uani d . 1
C C3 -0.1825(4) 0.4142(4) 0.5006(3) 0.0605(7) Uani d . 1
H H3 -0.195 0.3845 0.5878 0.073 Uiso calc R 1
C C4 -0.3251(4) 0.5646(4) 0.4595(4) 0.0758(9) Uani d . 1
H H4 -0.4337 0.6344 0.5181 0.091 Uiso calc R 1
C C5 -0.3076(5) 0.6121(4) 0.3320(4) 0.0801(10) Uani d . 1
H H5 -0.4039 0.7146 0.3039 0.096 Uiso calc R 1
C C6 -0.1476(4) 0.5080(4) 0.2458(3) 0.0654(8) Uani d . 1
H H6 -0.1356 0.542 0.1596 0.078 Uiso calc R 1
C C7 0.3401(4) 0.2613(4) 0.1897(2) 0.0565(7) Uani d . 1
H H7A 0.4445 0.1594 0.1417 0.068 Uiso calc R 1
H H7B 0.3614 0.2524 0.2781 0.068 Uiso calc R 1
C C8 0.3412(5) 0.4294(5) 0.1310(3) 0.0872(11) Uani d . 1
H H8A 0.4615 0.427 0.1332 0.131 Uiso calc R 1
H H8B 0.2402 0.5307 0.1794 0.131 Uiso calc R 1
H H8C 0.3228 0.4378 0.0429 0.131 Uiso calc R 1
C C9 0.2485(4) -0.0838(3) 0.1283(2) 0.0573(7) Uani d . 1
H H9A 0.3819 -0.1245 0.1276 0.086 Uiso calc R 1
H H9B 0.2333 -0.1556 0.0697 0.086 Uiso calc R 1
H H9C 0.1866 -0.0938 0.2141 0.086 Uiso calc R 1
C C10 0.1286(4) 0.1421(3) 0.4659(2) 0.0457(6) Uani d . 1
C C11 0.2403(5) -0.0050(4) 0.6546(3) 0.0754(9) Uani d . 1
H H11A 0.204 0.0075 0.747 0.113 Uiso calc R 1
H H11B 0.3615 -0.0042 0.6282 0.113 Uiso calc R 1
H H11C 0.2499 -0.1157 0.6285 0.113 Uiso calc R 1

loop_
_atom_site_aniso_label
_atom_site_aniso_U_11
_atom_site_aniso_U_22
_atom_site_aniso_U_33
_atom_site_aniso_U_12
_atom_site_aniso_U_13
_atom_site_aniso_U_23
S1 0.0718(5) 0.0469(4) 0.0342(3) -0.0235(3) -0.0201(3) 0.0011(2)
O1 0.0720(13) 0.0634(12) 0.0718(12) -0.0208(10) -0.0347(10) -0.0126(9)
O2 0.1094(17) 0.0694(13) 0.0324(9) -0.0411(12) -0.0106(9) 0.0037(8)
O3 0.0977(16) 0.0587(12) 0.0408(10) 0.0047(11) -0.0141(10) -0.0030(9)
O4 0.0661(13) 0.0920(15) 0.0355(9) -0.0220(11) -0.0101(9) 0.0021(9)
N1 0.0579(13) 0.0471(11) 0.0337(9) -0.0239(10) -0.0109(9) -0.0018(8)
C1 0.0527(15) 0.0365(12) 0.0475(12) -0.0200(11) -0.0169(11) -0.0023(9)
C2 0.0484(14) 0.0446(13) 0.0417(12) -0.0224(12) -0.0104(11) -0.0062(10)
C3 0.0547(17) 0.0681(18) 0.0569(15) -0.0256(15) -0.0035(13) -0.0186(13)
C4 0.0540(19) 0.065(2) 0.095(2) -0.0127(16) -0.0083(17) -0.0345(17)
C5 0.067(2) 0.0508(17) 0.106(3) -0.0015(15) -0.038(2) -0.0169(17)
C6 0.079(2) 0.0450(15) 0.0677(17) -0.0174(15) -0.0307(16) 0.0023(12)
C7 0.0632(17) 0.0686(17) 0.0439(13) -0.0347(15) -0.0087(12) -0.0046(12)
C8 0.122(3) 0.094(3) 0.075(2) -0.077(2) -0.013(2) 0.0089(18)
C9 0.0779(19) 0.0455(14) 0.0483(14) -0.0252(14) -0.0173(13) -0.0010(11)
C10 0.0556(16) 0.0491(14) 0.0348(11) -0.0255(13) -0.0077(11) -0.0016(10)
C11 0.082(2) 0.095(2) 0.0440(14) -0.0339(18) -0.0227(15) 0.0166(14)

loop_
_atom_type_symbol
_atom_type_description
_atom_type_scat_dispersion_real
_atom_type_scat_dispersion_imag
_atom_type_scat_source
C C 0.0033 0.0016 'International Tables Vol C Tables 4.2.6.8 and 6.1.1.4'
H H 0.0000 0.0000 'International Tables Vol C Tables 4.2.6.8 and 6.1.1.4'
N N 0.0061 0.0033 'International Tables Vol C Tables 4.2.6.8 and 6.1.1.4'
O O 0.0106 0.0060 'International Tables Vol C Tables 4.2.6.8 and 6.1.1.4'
S S 0.1246 0.1234 'International Tables Vol C Tables 4.2.6.8 and 6.1.1.4'

loop_
_geom_angle_atom_site_label_1
_geom_angle_atom_site_label_2
_geom_angle_atom_site_label_3
_geom_angle
_geom_angle_publ_flag
O1 S1 O2 119.88(12) yes
O1 S1 N1 107.29(11) yes
O2 S1 N1 107.34(11) yes
O1 S1 C9 108.32(13) yes
O2 S1 C9 106.53(13) yes
N1 S1 C9 106.83(11) yes
C10 O4 C11 116.5(2) yes
C1 N1 C7 119.82(18) ?
C1 N1 S1 119.87(16) ?
C7 N1 S1 120.29(16) ?
C6 C1 C2 119.3(2) ?
C6 C1 N1 118.0(2) ?
C2 C1 N1 122.6(2) ?
C3 C2 C1 117.9(2) ?
C3 C2 C10 119.3(2) ?
C1 C2 C10 122.8(2) ?
C4 C3 C2 121.8(3) ?
C4 C3 H3 119.1 ?
C2 C3 H3 119.1 ?
C5 C4 C3 119.9(3) ?
C5 C4 H4 120 ?
C3 C4 H4 120 ?
C4 C5 C6 119.7(3) ?
C4 C5 H5 120.1 ?
C6 C5 H5 120.1 ?
C5 C6 C1 121.3(3) ?
C5 C6 H6 119.3 ?
C1 C6 H6 119.3 ?
N1 C7 C8 112.8(2) ?
N1 C7 H7A 109 ?
C8 C7 H7A 109 ?
N1 C7 H7B 109 ?
C8 C7 H7B 109 ?
H7A C7 H7B 107.8 ?
C7 C8 H8A 109.5 ?
C7 C8 H8B 109.5 ?
H8A C8 H8B 109.5 ?
C7 C8 H8C 109.5 ?
H8A C8 H8C 109.5 ?
H8B C8 H8C 109.5 ?
S1 C9 H9A 109.5 ?
S1 C9 H9B 109.5 ?
H9A C9 H9B 109.5 ?
S1 C9 H9C 109.5 ?
H9A C9 H9C 109.5 ?
H9B C9 H9C 109.5 ?
O3 C10 O4 121.8(2) yes
O3 C10 C2 126.8(2) yes
O4 C10 C2 111.4(2) yes
O4 C11 H11A 109.5 ?
O4 C11 H11B 109.5 ?
H11A C11 H11B 109.5 ?
O4 C11 H11C 109.5 ?
H11A C11 H11C 109.5 ?
H11B C11 H11C 109.5 ?

loop_
_geom_bond_atom_site_label_1
_geom_bond_atom_site_label_2
_geom_bond_distance
_geom_bond_publ_flag
S1 O1 1.421(2) yes
S1 O2 1.4303(19) yes
S1 N1 1.6269(18) yes
S1 C9 1.747(2) yes
O3 C10 1.193(3) yes
O4 C10 1.328(3) yes
O4 C11 1.443(3) yes
N1 C1 1.431(3) ?
N1 C7 1.468(3) ?
C1 C6 1.380(3) ?
C1 C2 1.408(3) ?
C2 C3 1.387(3) ?
C2 C10 1.485(3) ?
C3 C4 1.369(4) ?
C3 H3 0.93 ?
C4 C5 1.368(5) ?
C4 H4 0.93 ?
C5 C6 1.372(4) ?
C5 H5 0.93 ?
C6 H6 0.93 ?
C7 C8 1.503(4) ?
C7 H7A 0.97 ?
C7 H7B 0.97 ?
C8 H8A 0.96 ?
C8 H8B 0.96 ?
C8 H8C 0.96 ?
C9 H9A 0.96 ?
C9 H9B 0.96 ?
C9 H9C 0.96 ?
C11 H11A 0.96 ?
C11 H11B 0.96 ?
C11 H11C 0.96 ?

loop_
_geom_hbond_atom_site_label_D
_geom_hbond_atom_site_label_H
_geom_hbond_atom_site_label_A
_geom_hbond_site_symmetry_A
_geom_hbond_distance_DH
_geom_hbond_distance_HA
_geom_hbond_distance_DA
_geom_hbond_angle_DHA
C9 H9B O1 2_555 0.96 2.50 3.372(5) 151
C7 H7B O3 1_555 0.97 2.57 3.044(4) 110
C9 H9C O3 1_555 0.96 2.59 3.152(4) 117

loop_
_geom_torsion_atom_site_label_1
_geom_torsion_atom_site_label_2
_geom_torsion_atom_site_label_3
_geom_torsion_atom_site_label_4
_geom_torsion
O1 S1 N1 C1 14.2(2)
O2 S1 N1 C1 144.26(18)
C9 S1 N1 C1 -101.8(2)
O1 S1 N1 C7 -164.23(18)
O2 S1 N1 C7 -34.2(2)
C9 S1 N1 C7 79.8(2)
C7 N1 C1 C6 104.8(3)
S1 N1 C1 C6 -73.6(3)
C7 N1 C1 C2 -72.0(3)
S1 N1 C1 C2 109.6(2)
C6 C1 C2 C3 0.9(3)
N1 C1 C2 C3 177.6(2)
C6 C1 C2 C10 -179.4(2)
N1 C1 C2 C10 -2.7(3)
C1 C2 C3 C4 0.5(4)
C10 C2 C3 C4 -179.2(2)
C2 C3 C4 C5 -1.2(4)
C3 C4 C5 C6 0.4(5)
C4 C5 C6 C1 1.0(5)
C2 C1 C6 C5 -1.7(4)
N1 C1 C6 C5 -178.6(3)
C1 N1 C7 C8 -78.2(3)
S1 N1 C7 C8 100.3(2)
C11 O4 C10 O3 2.3(4)
C11 O4 C10 C2 -176.2(2)
C3 C2 C10 O3 170.1(3)
C1 C2 C10 O3 -9.6(4)
C3 C2 C10 O4 -11.5(3)
C1 C2 C10 O4 168.9(2)

loop_
_cod_related_entry_id
_cod_related_entry_database
_cod_related_entry_code
1 ChemSpider 21119279
